data_7007082
loop_
_publ_author_name
'Demeshko, Serhiy'
'Leibeling, Guido'
'Dechert, Sebastian'
'Meyer, Franc'

_publ_section_title
;
 Targeted construction of azido-bridged Ni4 complexes with decisive
 effect of mu-1,3-azide torsion on the spin ground state.
;
_journal_issue 28
_journal_name_full 'Dalton transactions (Cambridge, England : 2003)'
_journal_page_first 3458
_journal_page_last 3465
_journal_paper_doi 10.1039/b517254c
_journal_year 2006
_chemical_formula_moiety 'C17 H35 N11 Ni2 O6, C4 H10 O'
_chemical_formula_sum 'C21 H45 N11 Ni2 O7'
_chemical_formula_weight 681.10
_chemical_name_systematic
;
?
;
_space_group_IT_number 14
_symmetry_cell_setting monoclinic
_symmetry_space_group_name_Hall '-P 2ybc'
_symmetry_space_group_name_H-M 'P 1 21/c 1'
_atom_sites_solution_hydrogens geom
_atom_sites_solution_primary direct
_atom_sites_solution_secondary difmap
_audit_creation_method SHELXL-97
_cell_angle_alpha 90.00
_cell_angle_beta 97.861(4)
_cell_angle_gamma 90.00
_cell_formula_units_Z 4
_cell_length_a 8.1582(4)
_cell_length_b 16.9656(11)
_cell_length_c 22.3370(12)
_cell_measurement_reflns_used 20094
_cell_measurement_temperature 133(2)
_cell_measurement_theta_max 24.74
_cell_measurement_theta_min 1.84
_cell_volume 3062.6(3)
_computing_cell_refinement 'X-AREA (Stoe & Cie, 2002)'
_computing_data_collection 'X-AREA (Stoe & Cie, 2002)'
_computing_data_reduction 'X-AREA (Stoe & Cie, 2002)'
_computing_molecular_graphics 'DIAMOND (Brandenburg, 2001)'
_computing_publication_material 'SHELXL-97 (Sheldrick, 1997)'
_computing_structure_refinement 'SHELXL-97 (Sheldrick, 1997)'
_computing_structure_solution 'SHELXS-97 (Sheldrick, 1990)'
_diffrn_ambient_temperature 133(2)
_diffrn_measured_fraction_theta_full 0.993
_diffrn_measured_fraction_theta_max 0.993
_diffrn_measurement_device_type 'Stoe IPDS II'
_diffrn_measurement_method \w
_diffrn_radiation_monochromator graphite
_diffrn_radiation_source 'fine-focus sealed tube'
_diffrn_radiation_type MoK\a
_diffrn_radiation_wavelength 0.71073
_diffrn_reflns_av_R_equivalents 0.0352
_diffrn_reflns_av_sigmaI/netI 0.0286
_diffrn_reflns_limit_h_max 9
_diffrn_reflns_limit_h_min -9
_diffrn_reflns_limit_k_max 19
_diffrn_reflns_limit_k_min -19
_diffrn_reflns_limit_l_max 26
_diffrn_reflns_limit_l_min -26
_diffrn_reflns_number 20094
_diffrn_reflns_theta_full 24.74
_diffrn_reflns_theta_max 24.74
_diffrn_reflns_theta_min 1.84
_diffrn_standards_decay_% 0
_diffrn_standards_number 0
_exptl_absorpt_coefficient_mu 1.287
_exptl_absorpt_correction_T_max 0.7540
_exptl_absorpt_correction_T_min 0.6608
_exptl_absorpt_correction_type numerical
_exptl_absorpt_process_details 'X-RED (Stoe & Cie, 2002)'
_exptl_crystal_colour green
_exptl_crystal_density_diffrn 1.477
_exptl_crystal_density_method 'not measured'
_exptl_crystal_description block
_exptl_crystal_F_000 1440
_exptl_crystal_size_max 0.32
_exptl_crystal_size_mid 0.29
_exptl_crystal_size_min 0.27
_refine_diff_density_max 0.667
_refine_diff_density_min -0.503
_refine_diff_density_rms 0.056
_refine_ls_extinction_method none
_refine_ls_goodness_of_fit_ref 1.020
_refine_ls_hydrogen_treatment constr
_refine_ls_matrix_type full
_refine_ls_number_parameters 372
_refine_ls_number_reflns 5203
_refine_ls_number_restraints 7
_refine_ls_restrained_S_all 1.021
_refine_ls_R_factor_all 0.0427
_refine_ls_R_factor_gt 0.0317
_refine_ls_shift/su_max 0.001
_refine_ls_shift/su_mean 0.000
_refine_ls_structure_factor_coef Fsqd
_refine_ls_weighting_details 'calc w=1/[\s^2^(Fo^2^)+(0.0476P)^2^+1.0866P] where P=(Fo^2^+2Fc^2^)/3'
_refine_ls_weighting_scheme calc
_refine_ls_wR_factor_gt 0.0778
_refine_ls_wR_factor_ref 0.0813
_reflns_number_gt 4306
_reflns_number_total 5203
_reflns_threshold_expression >2sigma(I)
_cod_data_source_file b517254c.txt
_cod_data_source_block 3
_cod_database_code 7007082

loop_
_symmetry_equiv_pos_as_xyz
'x, y, z'
'-x, y+1/2, -z+1/2'
'-x, -y, -z'
'x, -y-1/2, z-1/2'

loop_
_atom_site_label
_atom_site_type_symbol
_atom_site_fract_x
_atom_site_fract_y
_atom_site_fract_z
_atom_site_U_iso_or_equiv
_atom_site_adp_type
_atom_site_occupancy
_atom_site_symmetry_multiplicity
_atom_site_calc_flag
_atom_site_refinement_flags
_atom_site_disorder_assembly
_atom_site_disorder_group
Ni1 Ni 0.72153(4) 0.235280(19) 0.270660(14) 0.02327(10) Uani 1 1 d . . .
Ni2 Ni 0.80425(4) 0.343309(18) 0.413293(14) 0.02173(10) Uani 1 1 d . . .
O1 O 0.7584(2) 0.27421(11) 0.18510(8) 0.0322(4) Uani 1 1 d . . .
O2 O 0.9795(2) 0.26148(13) 0.24856(9) 0.0388(5) Uani 1 1 d . . .
O3 O 0.9950(3) 0.30800(15) 0.15861(9) 0.0496(6) Uani 1 1 d . . .
O4 O 0.5394(2) 0.38844(11) 0.40893(9) 0.0331(4) Uani 1 1 d . . .
O5 O 0.7575(2) 0.46050(10) 0.42963(8) 0.0277(4) Uani 1 1 d . . .
O6 O 0.5140(3) 0.51352(12) 0.42882(9) 0.0378(5) Uani 1 1 d . . .
N1 N 0.7502(3) 0.19026(13) 0.35097(9) 0.0269(5) Uani 1 1 d . . .
N2 N 0.7836(3) 0.23008(12) 0.40364(9) 0.0255(5) Uani 1 1 d . . .
N3 N 0.7318(3) 0.10623(13) 0.25316(10) 0.0320(5) Uani 1 1 d . . .
N4 N 0.4659(3) 0.24311(14) 0.24961(10) 0.0310(5) Uani 1 1 d . . .
N5 N 0.8123(3) 0.30029(13) 0.50849(9) 0.0294(5) Uani 1 1 d . . .
N6 N 1.0596(3) 0.36045(13) 0.42081(10) 0.0269(5) Uani 1 1 d . . .
N7 N 0.7554(3) 0.34705(13) 0.31596(9) 0.0273(5) Uani 1 1 d . . .
N8 N 0.7612(3) 0.40520(13) 0.28553(10) 0.0301(5) Uani 1 1 d . . .
N9 N 0.7682(4) 0.45977(15) 0.25498(12) 0.0464(7) Uani 1 1 d . . .
N10 N 0.9131(3) 0.28231(14) 0.19619(10) 0.0329(5) Uani 1 1 d . . .
N11 N 0.5993(3) 0.45576(13) 0.42253(9) 0.0264(5) Uani 1 1 d . . .
C1 C 0.7760(4) 0.10229(17) 0.42586(12) 0.0356(7) Uani 1 1 d . . .
H1 H 0.7791 0.0550 0.4471 0.080 Uiso 1 1 calc R . .
C2 C 0.7459(4) 0.11359(16) 0.36334(12) 0.0306(6) Uani 1 1 d . . .
C3 C 0.8003(3) 0.17832(16) 0.44895(11) 0.0280(6) Uani 1 1 d . . .
C4 C 0.6985(4) 0.06224(16) 0.30843(12) 0.0383(7) Uani 1 1 d . . .
H4A H 0.7625 0.0139 0.3124 0.080 Uiso 1 1 calc R . .
H4B H 0.5822 0.0486 0.3050 0.080 Uiso 1 1 calc R . .
C5 C 0.9026(4) 0.08715(18) 0.24271(14) 0.0423(8) Uani 1 1 d . . .
H5A H 0.9117 0.0315 0.2363 0.080 Uiso 1 1 calc R . .
H5B H 0.9788 0.1026 0.2773 0.080 Uiso 1 1 calc R . .
H5C H 0.9280 0.1150 0.2077 0.080 Uiso 1 1 calc R . .
C6 C 0.6159(4) 0.08136(18) 0.19906(13) 0.0389(7) Uani 1 1 d . . .
H6A H 0.6174 0.0243 0.1965 0.080 Uiso 1 1 calc R . .
H6B H 0.6559 0.1019 0.1632 0.080 Uiso 1 1 calc R . .
C7 C 0.4378(4) 0.10828(18) 0.19889(14) 0.0415(7) Uani 1 1 d . . .
H7A H 0.3701 0.0828 0.1653 0.080 Uiso 1 1 calc R . .
H7B H 0.4003 0.0894 0.2357 0.080 Uiso 1 1 calc R . .
C8 C 0.4056(4) 0.19642(18) 0.19426(13) 0.0369(7) Uani 1 1 d . . .
H8A H 0.4576 0.2169 0.1610 0.080 Uiso 1 1 calc R . .
H8B H 0.2873 0.2047 0.1844 0.080 Uiso 1 1 calc R . .
C9 C 0.4190(4) 0.32647(18) 0.23608(15) 0.0433(8) Uani 1 1 d . . .
H9A H 0.4809 0.3464 0.2058 0.080 Uiso 1 1 calc R . .
H9B H 0.4428 0.3574 0.2722 0.080 Uiso 1 1 calc R . .
H9C H 0.3028 0.3294 0.2215 0.080 Uiso 1 1 calc R . .
C10 C 0.3832(4) 0.2172(2) 0.30126(14) 0.0441(8) Uani 1 1 d . . .
H10A H 0.2655 0.2220 0.2908 0.080 Uiso 1 1 calc R . .
H10B H 0.4193 0.2497 0.3358 0.080 Uiso 1 1 calc R . .
H10C H 0.4111 0.1633 0.3107 0.080 Uiso 1 1 calc R . .
C11 C 0.8524(4) 0.21364(16) 0.51035(12) 0.0334(7) Uani 1 1 d . . .
H11A H 0.9704 0.2062 0.5220 0.080 Uiso 1 1 calc R . .
H11B H 0.7948 0.1876 0.5400 0.080 Uiso 1 1 calc R . .
C12 C 0.6459(4) 0.31013(19) 0.52631(13) 0.0391(7) Uani 1 1 d . . .
H12A H 0.6457 0.2906 0.5666 0.080 Uiso 1 1 calc R . .
H12B H 0.5669 0.2812 0.4990 0.080 Uiso 1 1 calc R . .
H12C H 0.6168 0.3650 0.5249 0.080 Uiso 1 1 calc R . .
C13 C 0.9324(4) 0.34500(17) 0.55206(12) 0.0366(7) Uani 1 1 d . . .
H13A H 0.9369 0.3206 0.5915 0.080 Uiso 1 1 calc R . .
H13B H 0.8908 0.3982 0.5552 0.080 Uiso 1 1 calc R . .
C14 C 1.1063(4) 0.34973(17) 0.53613(13) 0.0378(7) Uani 1 1 d . . .
H14A H 1.1452 0.2965 0.5310 0.080 Uiso 1 1 calc R . .
H14B H 1.1768 0.3727 0.5702 0.080 Uiso 1 1 calc R . .
C15 C 1.1287(3) 0.39662(16) 0.47999(12) 0.0319(6) Uani 1 1 d . . .
H15A H 1.0776 0.4478 0.4829 0.080 Uiso 1 1 calc R . .
H15B H 1.2462 0.4053 0.4799 0.080 Uiso 1 1 calc R . .
C16 C 1.0951(4) 0.41674(18) 0.37326(13) 0.0358(7) Uani 1 1 d . . .
H16A H 1.2102 0.4306 0.3797 0.080 Uiso 1 1 calc R . .
H16B H 1.0292 0.4633 0.3751 0.080 Uiso 1 1 calc R . .
H16C H 1.0687 0.3926 0.3343 0.080 Uiso 1 1 calc R . .
C17 C 1.1473(4) 0.28597(18) 0.41158(14) 0.0369(7) Uani 1 1 d . . .
H17A H 1.2638 0.2961 0.4140 0.080 Uiso 1 1 calc R . .
H17B H 1.1067 0.2648 0.3725 0.080 Uiso 1 1 calc R . .
H17C H 1.1283 0.2488 0.4423 0.080 Uiso 1 1 calc R . .
O7A O 0.7293(6) 0.5565(3) 0.01649(19) 0.0528(18) Uiso 0.563(11) 1 d PD A 1
C18A C 0.8448(10) 0.4855(4) 0.1010(4) 0.0483(19) Uiso 0.563(11) 1 d PD A 1
H18A H 0.8543 0.4792 0.1440 0.080 Uiso 0.563(11) 1 calc PR A 1
H18B H 0.9525 0.4941 0.0895 0.080 Uiso 0.563(11) 1 calc PR A 1
H18C H 0.7972 0.4388 0.0815 0.080 Uiso 0.563(11) 1 calc PR A 1
C19A C 0.7413(14) 0.5514(7) 0.0830(4) 0.080(3) Uiso 0.563(11) 1 d PD A 1
H19A H 0.7890 0.5993 0.1016 0.080 Uiso 0.563(11) 1 calc PR A 1
H19B H 0.6325 0.5440 0.0950 0.080 Uiso 0.563(11) 1 calc PR A 1
C20A C 0.611(2) 0.6102(13) -0.0088(7) 0.156(9) Uiso 0.563(11) 1 d PD A 1
H20A H 0.6338 0.6611 0.0104 0.080 Uiso 0.563(11) 1 calc PR A 1
H20B H 0.5031 0.5931 -0.0004 0.080 Uiso 0.563(11) 1 calc PR A 1
C21A C 0.6066(11) 0.6191(5) -0.0737(3) 0.0430(19) Uiso 0.563(11) 1 d PD A 1
H21A H 0.5122 0.6502 -0.0895 0.080 Uiso 0.563(11) 1 calc PR A 1
H21B H 0.5990 0.5681 -0.0925 0.080 Uiso 0.563(11) 1 calc PR A 1
H21C H 0.7058 0.6450 -0.0820 0.080 Uiso 0.563(11) 1 calc PR A 1
O7B O 0.7804(11) 0.6003(7) 0.0186(4) 0.092(3) Uiso 0.437(11) 1 d PD A 2
C18B C 0.822(4) 0.4899(11) 0.0842(12) 0.197(13) Uiso 0.437(11) 1 d PD A 2
H18D H 0.8257 0.4710 0.1249 0.080 Uiso 0.437(11) 1 calc PR A 2
H18E H 0.9264 0.4809 0.0704 0.080 Uiso 0.437(11) 1 calc PR A 2
H18F H 0.7364 0.4625 0.0584 0.080 Uiso 0.437(11) 1 calc PR A 2
C19B C 0.7871(19) 0.5710(8) 0.0825(5) 0.076(4) Uiso 0.437(11) 1 d PD A 2
H19C H 0.8725 0.5990 0.1087 0.080 Uiso 0.437(11) 1 calc PR A 2
H19D H 0.6819 0.5806 0.0969 0.080 Uiso 0.437(11) 1 calc PR A 2
C20B C 0.6184(10) 0.6092(5) -0.0092(3) 0.032(2) Uiso 0.437(11) 1 d PD A 2
H20C H 0.5652 0.6544 0.0064 0.080 Uiso 0.437(11) 1 calc PR A 2
H20D H 0.5529 0.5623 -0.0048 0.080 Uiso 0.437(11) 1 calc PR A 2
C21B C 0.646(3) 0.6214(16) -0.0729(7) 0.146(10) Uiso 0.437(11) 1 d PD A 2
H21D H 0.5425 0.6319 -0.0974 0.080 Uiso 0.437(11) 1 calc PR A 2
H21E H 0.6949 0.5748 -0.0875 0.080 Uiso 0.437(11) 1 calc PR A 2
H21F H 0.7194 0.6653 -0.0751 0.080 Uiso 0.437(11) 1 calc PR A 2

loop_
_atom_site_aniso_label
_atom_site_aniso_U_11
_atom_site_aniso_U_22
_atom_site_aniso_U_33
_atom_site_aniso_U_23
_atom_site_aniso_U_13
_atom_site_aniso_U_12
Ni1 0.02527(18) 0.02637(18) 0.01754(17) -0.00299(13) 0.00064(13) 0.00010(13)
Ni2 0.02454(18) 0.02231(17) 0.01797(16) -0.00254(12) 0.00154(13) -0.00219(13)
O1 0.0321(11) 0.0423(11) 0.0211(9) -0.0011(8) 0.0002(8) -0.0024(9)
O2 0.0324(11) 0.0582(13) 0.0243(10) 0.0003(9) -0.0011(8) 0.0055(10)
O3 0.0454(13) 0.0742(16) 0.0313(11) 0.0016(11) 0.0123(10) -0.0125(12)
O4 0.0286(10) 0.0347(11) 0.0355(11) -0.0059(8) 0.0024(8) -0.0059(8)
O5 0.0252(10) 0.0287(10) 0.0283(9) -0.0047(8) 0.0002(8) -0.0012(8)
O6 0.0422(12) 0.0390(12) 0.0316(10) 0.0017(9) 0.0033(9) 0.0175(10)
N1 0.0355(13) 0.0249(11) 0.0196(10) -0.0057(9) 0.0011(9) -0.0036(9)
N2 0.0344(12) 0.0246(11) 0.0170(10) -0.0030(9) 0.0016(9) -0.0026(9)
N3 0.0440(14) 0.0294(12) 0.0216(11) -0.0072(9) 0.0007(10) 0.0016(10)
N4 0.0267(12) 0.0385(13) 0.0276(12) -0.0090(10) 0.0027(10) -0.0007(10)
N5 0.0430(14) 0.0256(12) 0.0198(11) -0.0038(9) 0.0050(10) -0.0025(10)
N6 0.0258(11) 0.0312(12) 0.0231(11) -0.0030(9) 0.0010(9) -0.0009(9)
N7 0.0340(13) 0.0273(12) 0.0200(11) -0.0017(10) 0.0016(9) -0.0028(9)
N8 0.0317(13) 0.0314(14) 0.0259(11) -0.0056(11) -0.0001(10) 0.0017(10)
N9 0.0654(19) 0.0319(14) 0.0409(15) 0.0101(12) 0.0037(13) -0.0014(13)
N10 0.0339(14) 0.0420(14) 0.0231(12) -0.0022(10) 0.0054(11) 0.0018(11)
N11 0.0286(12) 0.0325(13) 0.0176(10) 0.0011(9) 0.0008(9) 0.0043(10)
C1 0.0562(19) 0.0254(14) 0.0253(14) -0.0007(11) 0.0057(13) -0.0028(13)
C2 0.0428(16) 0.0240(14) 0.0250(14) -0.0040(11) 0.0045(12) -0.0018(12)
C3 0.0367(15) 0.0273(14) 0.0206(13) -0.0007(10) 0.0056(11) -0.0016(11)
C4 0.061(2) 0.0255(14) 0.0270(15) -0.0032(12) 0.0021(14) -0.0028(13)
C5 0.0500(19) 0.0400(17) 0.0361(16) -0.0068(13) 0.0036(14) 0.0166(14)
C6 0.0558(19) 0.0345(15) 0.0237(14) -0.0108(12) -0.0041(13) -0.0011(14)
C7 0.0469(18) 0.0422(17) 0.0327(16) -0.0112(13) -0.0039(14) -0.0109(14)
C8 0.0316(15) 0.0458(17) 0.0312(15) -0.0103(13) -0.0033(12) -0.0036(13)
C9 0.0320(16) 0.0436(18) 0.0511(19) -0.0135(15) -0.0053(14) 0.0071(13)
C10 0.0309(16) 0.066(2) 0.0367(16) -0.0119(15) 0.0094(13) -0.0056(15)
C11 0.0546(18) 0.0255(14) 0.0194(13) -0.0008(10) 0.0032(12) -0.0027(12)
C12 0.0516(19) 0.0398(16) 0.0288(15) -0.0010(13) 0.0163(14) -0.0032(14)
C13 0.060(2) 0.0318(15) 0.0172(12) -0.0060(11) 0.0003(13) -0.0042(14)
C14 0.0482(18) 0.0359(16) 0.0248(14) -0.0051(12) -0.0114(13) -0.0034(13)
C15 0.0306(15) 0.0331(15) 0.0296(14) -0.0048(12) -0.0045(12) -0.0037(12)
C16 0.0284(15) 0.0472(17) 0.0316(15) 0.0028(13) 0.0029(12) -0.0078(13)
C17 0.0289(15) 0.0424(17) 0.0387(16) -0.0114(13) 0.0016(13) 0.0071(12)

loop_
_atom_type_symbol
_atom_type_description
_atom_type_scat_dispersion_real
_atom_type_scat_dispersion_imag
_atom_type_scat_source
C C 0.0033 0.0016 'International Tables Vol C Tables 4.2.6.8 and 6.1.1.4'
H H 0.0000 0.0000 'International Tables Vol C Tables 4.2.6.8 and 6.1.1.4'
N N 0.0061 0.0033 'International Tables Vol C Tables 4.2.6.8 and 6.1.1.4'
O O 0.0106 0.0060 'International Tables Vol C Tables 4.2.6.8 and 6.1.1.4'
Ni Ni 0.3393 1.1124 'International Tables Vol C Tables 4.2.6.8 and 6.1.1.4'

loop_
_geom_angle_atom_site_label_1
_geom_angle_atom_site_label_2
_geom_angle_atom_site_label_3
_geom_angle
_geom_angle_site_symmetry_1
_geom_angle_site_symmetry_3
_geom_angle_publ_flag
N1 Ni1 N4 103.03(10) . . ?
N1 Ni1 O1 164.16(9) . . ?
N4 Ni1 O1 92.22(8) . . ?
N1 Ni1 N7 85.43(9) . . ?
N4 Ni1 N7 96.34(9) . . ?
O1 Ni1 N7 97.29(8) . . ?
N1 Ni1 N3 76.82(8) . . ?
N4 Ni1 N3 94.81(9) . . ?
O1 Ni1 N3 97.88(8) . . ?
N7 Ni1 N3 160.77(8) . . ?
N1 Ni1 O2 106.31(8) . . ?
N4 Ni1 O2 150.41(9) . . ?
O1 Ni1 O2 58.91(7) . . ?
N7 Ni1 O2 82.32(8) . . ?
N3 Ni1 O2 95.51(9) . . ?
N2 Ni2 O5 163.35(9) . . ?
N2 Ni2 N6 102.58(9) . . ?
O5 Ni2 N6 93.34(8) . . ?
N2 Ni2 N7 85.16(9) . . ?
O5 Ni2 N7 97.85(8) . . ?
N6 Ni2 N7 97.00(9) . . ?
N2 Ni2 N5 76.91(8) . . ?
O5 Ni2 N5 97.35(8) . . ?
N6 Ni2 N5 93.99(9) . . ?
N7 Ni2 N5 160.65(8) . . ?
N2 Ni2 O4 105.08(8) . . ?
O5 Ni2 O4 59.20(7) . . ?
N6 Ni2 O4 152.32(8) . . ?
N7 Ni2 O4 84.47(8) . . ?
N5 Ni2 O4 93.13(8) . . ?
N10 O1 Ni1 96.94(14) . . ?
N10 O2 Ni1 87.89(15) . . ?
N11 O4 Ni2 87.71(14) . . ?
N11 O5 Ni2 97.19(14) . . ?
C2 N1 N2 108.4(2) . . ?
C2 N1 Ni1 125.11(17) . . ?
N2 N1 Ni1 126.47(17) . . ?
C3 N2 N1 108.6(2) . . ?
C3 N2 Ni2 124.77(17) . . ?
N1 N2 Ni2 126.61(17) . . ?
C5 N3 C6 108.5(2) . . ?
C5 N3 C4 107.5(2) . . ?
C6 N3 C4 111.1(2) . . ?
C5 N3 Ni1 107.55(18) . . ?
C6 N3 Ni1 112.69(17) . . ?
C4 N3 Ni1 109.24(16) . . ?
C10 N4 C9 108.0(2) . . ?
C10 N4 C8 110.7(2) . . ?
C9 N4 C8 106.9(2) . . ?
C10 N4 Ni1 110.79(18) . . ?
C9 N4 Ni1 109.24(18) . . ?
C8 N4 Ni1 111.09(17) . . ?
C12 N5 C13 108.2(2) . . ?
C12 N5 C11 107.9(2) . . ?
C13 N5 C11 111.0(2) . . ?
C12 N5 Ni2 108.09(17) . . ?
C13 N5 Ni2 112.67(17) . . ?
C11 N5 Ni2 108.80(15) . . ?
C17 N6 C16 107.7(2) . . ?
C17 N6 C15 110.0(2) . . ?
C16 N6 C15 106.3(2) . . ?
C17 N6 Ni2 111.46(17) . . ?
C16 N6 Ni2 108.78(16) . . ?
C15 N6 Ni2 112.32(17) . . ?
N8 N7 Ni1 118.04(17) . . ?
N8 N7 Ni2 125.28(17) . . ?
Ni1 N7 Ni2 116.28(10) . . ?
N9 N8 N7 178.0(3) . . ?
O3 N10 O1 122.0(2) . . ?
O3 N10 O2 121.8(2) . . ?
O1 N10 O2 116.1(2) . . ?
O6 N11 O4 123.1(2) . . ?
O6 N11 O5 121.0(2) . . ?
O4 N11 O5 115.9(2) . . ?
C3 C1 C2 103.9(2) . . ?
N1 C2 C1 109.6(2) . . ?
N1 C2 C4 113.9(2) . . ?
C1 C2 C4 136.3(3) . . ?
N2 C3 C1 109.5(2) . . ?
N2 C3 C11 114.6(2) . . ?
C1 C3 C11 135.6(2) . . ?
N3 C4 C2 109.1(2) . . ?
N3 C6 C7 114.6(2) . . ?
C8 C7 C6 116.8(3) . . ?
N4 C8 C7 115.6(2) . . ?
C3 C11 N5 109.3(2) . . ?
N5 C13 C14 115.3(2) . . ?
C13 C14 C15 116.5(2) . . ?
N6 C15 C14 116.2(2) . . ?
C20A O7A C19A 113.2(8) . . ?
C18A C19A O7A 106.5(7) . . ?
O7A C20A C21A 113.2(12) . . ?
C20B O7B C19B 111.7(8) . . ?
C18B C19B O7B 109.2(12) . . ?
O7B C20B C21B 100.5(10) . . ?

loop_
_geom_bond_atom_site_label_1
_geom_bond_atom_site_label_2
_geom_bond_distance
_geom_bond_site_symmetry_2
_geom_bond_publ_flag
Ni1 N1 1.934(2) . ?
Ni1 N4 2.079(2) . ?
Ni1 O1 2.0824(19) . ?
Ni1 N7 2.149(2) . ?
Ni1 N3 2.228(2) . ?
Ni1 O2 2.270(2) . ?
Ni2 N2 1.938(2) . ?
Ni2 O5 2.0664(18) . ?
Ni2 N6 2.087(2) . ?
Ni2 N7 2.157(2) . ?
Ni2 N5 2.241(2) . ?
Ni2 O4 2.2821(19) . ?
Ni1 Ni2 3.6575(5) . ?
O1 N10 1.259(3) . ?
O2 N10 1.270(3) . ?
O3 N10 1.223(3) . ?
O4 N11 1.263(3) . ?
O5 N11 1.281(3) . ?
O6 N11 1.221(3) . ?
N1 C2 1.331(3) . ?
N1 N2 1.352(3) . ?
N2 C3 1.333(3) . ?
N3 C5 1.480(4) . ?
N3 C6 1.490(3) . ?
N3 C4 1.499(4) . ?
N4 C10 1.480(4) . ?
N4 C9 1.485(4) . ?
N4 C8 1.494(3) . ?
N5 C12 1.475(4) . ?
N5 C13 1.490(3) . ?
N5 C11 1.505(3) . ?
N6 C17 1.480(4) . ?
N6 C16 1.486(4) . ?
N6 C15 1.496(3) . ?
N7 N8 1.203(3) . ?
N8 N9 1.156(3) . ?
C1 C3 1.393(4) . ?
C1 C2 1.398(4) . ?
C2 C4 1.511(4) . ?
C3 C11 1.504(4) . ?
C6 C7 1.522(4) . ?
C7 C8 1.519(4) . ?
C13 C14 1.511(5) . ?
C14 C15 1.517(4) . ?
O7A C20A 1.390(13) . ?
O7A C19A 1.478(9) . ?
C18A C19A 1.425(10) . ?
C20A C21A 1.454(13) . ?
O7B C20B 1.390(10) . ?
O7B C19B 1.505(11) . ?
C18B C19B 1.403(15) . ?
C20B C21B 1.486(14) . ?
